data_7060730
loop_
_publ_author_name
'Afzali, Azadeh'
'Abdollahi, Maryam F.'
'Zhang, Baiyu'
'Zhao, Yuming'

_publ_section_title
;
 Donor/acceptor substituted dithiafulvenes and tetrathiafulvalene
 vinylogues: electronic absorption, crystallographic, and computational
 analyses
;
_journal_issue 27
_journal_name_full 'New Journal of Chemistry'
_journal_page_first 11918
_journal_page_last 11926
_journal_paper_doi 10.1039/D1NJ02124A
_journal_volume 45
_journal_year 2021
_chemical_formula_moiety 'C24 H22 N2 O4 S9, 0.75 (C H2 Cl2)'
_chemical_formula_sum 'C24.75 H23.5 Cl1.5 N2 O4 S9'
_chemical_formula_weight 754.67
_space_group_crystal_system monoclinic
_space_group_IT_number 14
_space_group_name_Hall '-P 2ybc'
_space_group_name_H-M_alt 'P 1 21/c 1'
_atom_sites_solution_hydrogens geom
_atom_sites_solution_primary dual
_audit_creation_date 2020-10-13
_audit_creation_method
;
Olex2 1.3
(compiled 2020.07.31 svn.rc2a77460 for OlexSys, GUI svn.r6145)
;
_audit_update_record
;
2021-04-14 deposited with the CCDC.	2021-06-11 downloaded from the CCDC.
;
_cell_angle_alpha 90
_cell_angle_beta 97.1341(16)
_cell_angle_gamma 90
_cell_formula_units_Z 4
_cell_length_a 8.54193(13)
_cell_length_b 14.0748(3)
_cell_length_c 27.4895(5)
_cell_measurement_reflns_used 12752
_cell_measurement_temperature 100(2)
_cell_measurement_theta_max 76.2840
_cell_measurement_theta_min 3.2470
_cell_volume 3279.37(11)
_computing_cell_refinement 'CrysAlisPro 1.171.40.84a (Rigaku OD, 2020)'
_computing_data_collection 'CrysAlisPro 1.171.40.84a (Rigaku OD, 2020)'
_computing_data_reduction 'CrysAlisPro 1.171.40.84a (Rigaku OD, 2020)'
_computing_molecular_graphics 'Olex2 1.3 (Dolomanov et al., 2009)'
_computing_publication_material 'Olex2 1.3 (Dolomanov et al., 2009)'
_computing_structure_refinement 'SHELXL 2018/3 (Sheldrick, 2015)'
_computing_structure_solution 'SHELXT  (Sheldrick, 2015)'
_diffrn_ambient_environment N~2~
_diffrn_ambient_temperature 100(2)
_diffrn_detector 'Hybrid Pixel Array Detector'
_diffrn_detector_area_resol_mean 10.0000
_diffrn_detector_type HyPix
_diffrn_measured_fraction_theta_full 1.000
_diffrn_measured_fraction_theta_max 0.988
_diffrn_measurement_details
;
List of Runs (angles in degrees, time in seconds):

  # Type    Start    End  Width  t~exp~   \w     \q     \k     \f   Frames
#--------------------------------------------------------------------------
  1  \w    -53.00  25.00   0.50    0.53    --  -47.95  53.00  13.00  156
  2  \w    -16.00  28.00   0.50    0.53    --  -47.95  19.00   0.00   88
  3  \w    -53.00 -14.00   0.50    2.11    --  -86.25  53.00  13.00   78
  4  \w    -43.00 -14.00   0.50    2.11    --  -86.25  45.00 150.00   58
  5  \w     34.00 119.00   0.50    0.53    --   47.95  53.00  13.00  170
  6  \w     94.00 178.00   0.50    2.11    --  107.75  53.00  13.00  168
  7  \w     95.00 178.00   0.50    2.11    --  107.75  45.00 -60.00  166
  8  \w    153.00 178.00   0.50    2.11    --  107.75   0.00-150.00   50
  9  \w    114.00 147.00   0.50    2.11    --  107.75   0.00-150.00   66
 10  \w     95.00 178.00   0.50    2.11    --  107.75  45.00 -90.00  166
 11  \w     95.00 178.00   0.50    2.11    --  107.75  45.00-120.00  166
 12  \w     91.00 178.00   0.50    2.11    --  107.75  61.00 -30.00  174
 13  \w     95.00 178.00   0.50    2.11    --  107.75  45.00  60.00  166
 14  \w     85.00 178.00   0.50    2.11    --  107.75  77.00  90.00  186
 15  \w     47.00  73.00   0.50    2.11    --  107.75   0.00-150.00   52
 16  \w     35.00  67.00   0.50    2.11    --  107.75 -53.00-131.00   64
 17  \w     35.00 106.00   0.50    2.11    --  107.75 -94.00-180.00  142
 18  \w     35.00  79.00   0.50    2.11    --  107.75 -61.00-120.00   88
 19  \w     35.00  79.00   0.50    2.11    --  107.75 -61.00-180.00   88
 20  \w     35.00  79.00   0.50    2.11    --  107.75 -61.00 -60.00   88
 21  \w     35.00 106.00   0.50    2.11    --  107.75 -94.00   0.00  142
 22  \w     45.00  70.00   0.50    2.11    --  107.75 -61.00  90.00   50
 23  \w     35.00  79.00   0.50    2.11    --  107.75 -61.00  30.00   88
 24  \w     35.00  79.00   0.50    2.11    --  107.75 -61.00 120.00   88
 25  \w     35.00 106.00   0.50    2.11    --  107.75 -94.00 150.00  142
 26  \w     34.00  96.00   0.50    0.53    --   47.95-125.00  30.00  124
 27  \w    -23.00  62.00   0.50    0.53    --   47.95 -53.00-131.00  170
 28  \w    -16.00  28.00   0.50    0.53    --  -47.95  19.00-180.00   88
 29  \w    -43.00 -14.00   0.50    2.11    --  -86.25  45.00-180.00   58
 30  \w   -119.00 -34.00   0.50    0.53    --  -47.95 -53.00-131.00  170
 31  \w   -159.00 -72.00   0.50    2.11    --  -86.25 -53.00-131.00  174
;
_diffrn_measurement_device 'four-circle diffractometer'
_diffrn_measurement_device_type 'XtaLAB Synergy, Dualflex, HyPix'
_diffrn_measurement_method '\w scans'
_diffrn_orient_matrix_type 'CrysAlisPro convention (1999,Acta A55,543-557)'
_diffrn_orient_matrix_UB_11 0.0472783000
_diffrn_orient_matrix_UB_12 -0.0363661000
_diffrn_orient_matrix_UB_13 -0.0490069000
_diffrn_orient_matrix_UB_21 -0.1318784000
_diffrn_orient_matrix_UB_22 0.0605131000
_diffrn_orient_matrix_UB_23 -0.0280800000
_diffrn_orient_matrix_UB_31 0.1157655000
_diffrn_orient_matrix_UB_32 0.0837387000
_diffrn_orient_matrix_UB_33 -0.0009728000
_diffrn_radiation_monochromator mirror
_diffrn_radiation_probe x-ray
_diffrn_radiation_type 'Cu K\a'
_diffrn_radiation_wavelength 1.54184
_diffrn_reflns_av_R_equivalents 0.0576
_diffrn_reflns_av_unetI/netI 0.0380
_diffrn_reflns_Laue_measured_fraction_full 1.000
_diffrn_reflns_Laue_measured_fraction_max 0.988
_diffrn_reflns_limit_h_max 10
_diffrn_reflns_limit_h_min -10
_diffrn_reflns_limit_k_max 17
_diffrn_reflns_limit_k_min -16
_diffrn_reflns_limit_l_max 34
_diffrn_reflns_limit_l_min -34
_diffrn_reflns_number 41395
_diffrn_reflns_point_group_measured_fraction_full 1.000
_diffrn_reflns_point_group_measured_fraction_max 0.988
_diffrn_reflns_theta_full 67.684
_diffrn_reflns_theta_max 77.441
_diffrn_reflns_theta_min 3.240
_diffrn_source 'micro-focus sealed X-ray tube'
_diffrn_source_type 'PhotonJet (Cu) X-ray Source'
_exptl_absorpt_coefficient_mu 7.061
_exptl_absorpt_correction_T_max 1.00000
_exptl_absorpt_correction_T_min 0.62361
_exptl_absorpt_correction_type multi-scan
_exptl_absorpt_process_details
;
CrysAlisPro 1.171.40.84a (Rigaku Oxford Diffraction, 2020)
Empirical absorption correction using spherical harmonics,
implemented in SCALE3 ABSPACK scaling algorithm.
;
_exptl_crystal_colour yellow
_exptl_crystal_colour_primary yellow
_exptl_crystal_density_diffrn 1.529
_exptl_crystal_description plate
_exptl_crystal_F_000 1550
_exptl_crystal_size_max 0.235
_exptl_crystal_size_mid 0.075
_exptl_crystal_size_min 0.038
_refine_diff_density_max 1.196
_refine_diff_density_min -0.780
_refine_diff_density_rms 0.106
_refine_ls_extinction_method none
_refine_ls_goodness_of_fit_ref 1.065
_refine_ls_hydrogen_treatment constr
_refine_ls_matrix_type full
_refine_ls_number_parameters 413
_refine_ls_number_reflns 6877
_refine_ls_number_restraints 0
_refine_ls_restrained_S_all 1.065
_refine_ls_R_factor_all 0.0758
_refine_ls_R_factor_gt 0.0672
_refine_ls_shift/su_max 0.000
_refine_ls_shift/su_mean 0.000
_refine_ls_structure_factor_coef Fsqd
_refine_ls_weighting_details 'w=1/[\s^2^(Fo^2^)+(0.0919P)^2^+8.4219P] where P=(Fo^2^+2Fc^2^)/3'
_refine_ls_weighting_scheme calc
_refine_ls_wR_factor_gt 0.1818
_refine_ls_wR_factor_ref 0.1892
_reflns_Friedel_coverage 0.000
_reflns_number_gt 5878
_reflns_number_total 6877
_reflns_threshold_expression 'I > 2\s(I)'
_cod_data_source_file d1nj02124a2.cif
_cod_data_source_block a7-dimerno2_yellow
_cod_depositor_comments 'Adding full bibliography for 7060727--7060731.cif.'
_cod_original_cell_volume 3279.36(10)
_cod_original_formula_sum 'C24.75 H23.50 Cl1.50 N2 O4 S9'
_cod_database_code 7060730
_shelx_shelxl_version_number 2018/3
_shelx_space_group_comment
;
The symmetry employed for this shelxl refinement is uniquely defined
by the following loop, which should always be used as a source of
symmetry information in preference to the above space-group names.
They are only intended as comments.
;
_shelx_estimated_absorpt_t_max 0.775
_shelx_estimated_absorpt_t_min 0.288
_reflns_odcompleteness_completeness 99.96
_reflns_odcompleteness_iscentric 1
_reflns_odcompleteness_theta 74.33
_olex2_refinement_description
;
1. Fixed Uiso
 At 1.2 times of:
  All C(H) groups, All C(H,H,H,H) groups
 At 1.5 times of:
  All C(H,H,H) groups
2. Others
 Sof(S5A)=Sof(C20A)=Sof(H20D)=Sof(H20E)=Sof(H20F)=1-FVAR(1)
 Sof(S5)=Sof(C20)=Sof(H20A)=Sof(H20B)=Sof(H20C)=FVAR(1)
 Sof(Cl3S)=Sof(H1SC)=Sof(H1SD)=0.75*(1-FVAR(3))
 Sof(Cl2S)=Sof(H1SA)=Sof(H1SB)=0.75*FVAR(3)
 Fixed Sof: Cl1S(0.75) C1S(0.75)
3.a Ternary CH refined with riding coordinates:
 C2(H2), C3(H3)
3.b Secondary CH2 refined with riding coordinates:
 C1S(H1SC,H1SD), C1S(H1SA,H1SB)
3.c Aromatic/amide H refined with riding coordinates:
 C6(H6), C7(H7), C9(H9), C10(H10), C12(H12), C13(H13), C15(H15), C16(H16)
3.d Idealised Me refined as rotating group:
 C19(H19A,H19B,H19C), C20(H20A,H20B,H20C), C20A(H20D,H20E,H20F), C23(H23A,H23B,
 H23C), C24(H24A,H24B,H24C)
;
_olex2_submission_special_instructions 'No special instructions were received'
_oxdiff_exptl_absorpt_empirical_details
;
Empirical correction (ABSPACK) includes:
- Absorption correction using spherical harmonics
- Frame scaling
;
_oxdiff_exptl_absorpt_empirical_full_max 1.540
_oxdiff_exptl_absorpt_empirical_full_min 0.724

loop_
_space_group_symop_operation_xyz
'x, y, z'
'-x, y+1/2, -z+1/2'
'-x, -y, -z'
'x, -y-1/2, z-1/2'

loop_
_atom_site_label
_atom_site_type_symbol
_atom_site_fract_x
_atom_site_fract_y
_atom_site_fract_z
_atom_site_U_iso_or_equiv
_atom_site_adp_type
_atom_site_occupancy
_atom_site_site_symmetry_order
_atom_site_calc_flag
_atom_site_refinement_flags_posn
_atom_site_refinement_flags_adp
_atom_site_refinement_flags_occupancy
_atom_site_disorder_assembly
_atom_site_disorder_group
S1 S 0.39035(12) 0.28118(8) 0.25831(3) 0.0381(2) Uani 1 1 d . . . . .
S2 S 0.41735(12) 0.38115(8) 0.16614(4) 0.0409(3) Uani 1 1 d . . . . .
S3 S 0.67203(12) 0.25390(7) 0.20516(4) 0.0375(2) Uani 1 1 d . . . . .
S4 S 0.83990(14) 0.26725(9) 0.11520(4) 0.0474(3) Uani 1 1 d . . . . .
S5 S 0.5809(6) 0.4359(5) 0.07610(14) 0.0592(14) Uani 0.575(11) 1 d . . P A 1
S5A S 0.5241(6) 0.3957(4) 0.06875(10) 0.0398(10) Uani 0.425(11) 1 d . . P A 2
S6 S 0.31699(12) 0.40156(9) 0.34100(4) 0.0449(3) Uani 1 1 d . . . . .
S7 S 0.51757(13) 0.23510(9) 0.36210(4) 0.0426(3) Uani 1 1 d . . . . .
S8 S 0.50652(13) 0.24498(11) 0.47065(4) 0.0518(3) Uani 1 1 d . . . . .
S9 S 0.28350(14) 0.43705(12) 0.44754(4) 0.0581(4) Uani 1 1 d . . . . .
O1 O 1.0965(4) 0.7084(2) 0.18300(14) 0.0567(9) Uani 1 1 d . . . . .
O2 O 1.2579(4) 0.5950(3) 0.20678(13) 0.0518(8) Uani 1 1 d . . . . .
O3 O 0.8278(5) 0.7388(3) 0.44844(14) 0.0634(10) Uani 1 1 d . . . . .
O4 O 0.9902(4) 0.6302(3) 0.48121(12) 0.0546(9) Uani 1 1 d . . . . .
N1 N 1.1247(4) 0.6290(3) 0.19928(13) 0.0415(8) Uani 1 1 d . . . . .
N2 N 0.8798(5) 0.6568(3) 0.45136(13) 0.0457(9) Uani 1 1 d . . . . .
C1 C 0.5298(4) 0.3393(3) 0.22324(13) 0.0320(8) Uani 1 1 d . . . . .
C2 C 0.5943(5) 0.4228(3) 0.25630(14) 0.0352(8) Uani 1 1 d . . . . .
H2 H 0.508745 0.471465 0.255769 0.042 Uiso 1 1 calc R U . . .
C3 C 0.6248(5) 0.3828(3) 0.30819(14) 0.0353(8) Uani 1 1 d . . . . .
H3 H 0.709121 0.333490 0.308435 0.042 Uiso 1 1 calc R U . . .
C4 C 0.4705(4) 0.3316(3) 0.31750(14) 0.0355(8) Uani 1 1 d . . . . .
C5 C 0.7394(5) 0.4716(3) 0.23974(14) 0.0347(8) Uani 1 1 d . . . . .
C6 C 0.7136(5) 0.5494(3) 0.20895(16) 0.0384(9) Uani 1 1 d . . . . .
H6 H 0.608653 0.567549 0.197088 0.046 Uiso 1 1 calc R U . . .
C7 C 0.8387(5) 0.6009(3) 0.19528(17) 0.0408(9) Uani 1 1 d . . . . .
H7 H 0.820879 0.654875 0.174591 0.049 Uiso 1 1 calc R U . . .
C8 C 0.9914(5) 0.5720(3) 0.21249(14) 0.0347(8) Uani 1 1 d . . . . .
C9 C 1.0215(5) 0.4936(3) 0.24161(15) 0.0403(9) Uani 1 1 d . . . . .
H9 H 1.126775 0.473745 0.251832 0.048 Uiso 1 1 calc R U . . .
C10 C 0.8933(5) 0.4435(3) 0.25594(15) 0.0411(9) Uani 1 1 d . . . . .
H10 H 0.911534 0.389943 0.276893 0.049 Uiso 1 1 calc R U . . .
C11 C 0.6817(5) 0.4565(3) 0.34657(14) 0.0357(8) Uani 1 1 d . . . . .
C12 C 0.7975(5) 0.4299(3) 0.38395(16) 0.0383(9) Uani 1 1 d . . . . .
H12 H 0.834018 0.366117 0.385639 0.046 Uiso 1 1 calc R U . . .
C13 C 0.8608(5) 0.4945(3) 0.41875(16) 0.0400(9) Uani 1 1 d . . . . .
H13 H 0.940344 0.475737 0.444198 0.048 Uiso 1 1 calc R U . . .
C14 C 0.8060(5) 0.5872(3) 0.41584(14) 0.0359(8) Uani 1 1 d . . . . .
C15 C 0.6905(6) 0.6163(3) 0.37947(16) 0.0439(10) Uani 1 1 d . . . . .
H15 H 0.653301 0.680022 0.378295 0.053 Uiso 1 1 calc R U . . .
C16 C 0.6292(5) 0.5500(3) 0.34435(15) 0.0424(9) Uani 1 1 d . . . . .
H16 H 0.550750 0.569083 0.318651 0.051 Uiso 1 1 calc R U . . .
C17 C 0.5707(5) 0.3636(3) 0.12959(15) 0.0412(9) Uani 1 1 d . . . . .
C18 C 0.6879(5) 0.3045(3) 0.14741(14) 0.0355(8) Uani 1 1 d . . . . .
C19 C 1.0093(7) 0.3059(6) 0.1550(3) 0.085(2) Uani 1 1 d . . . . .
H19A H 1.105187 0.286114 0.141572 0.128 Uiso 1 1 calc R U . . .
H19B H 1.007913 0.277368 0.187513 0.128 Uiso 1 1 calc R U . . .
H19C H 1.007682 0.375245 0.157877 0.128 Uiso 1 1 calc R U . . .
C20 C 0.3789(13) 0.4679(8) 0.0615(4) 0.066(3) Uani 0.575(11) 1 d . . P A 1
H20A H 0.314317 0.410270 0.057047 0.100 Uiso 0.575(11) 1 calc R U P A 1
H20B H 0.365692 0.505195 0.031172 0.100 Uiso 0.575(11) 1 calc R U P A 1
H20C H 0.345488 0.505859 0.088274 0.100 Uiso 0.575(11) 1 calc R U P A 1
C20A C 0.5113(16) 0.5214(8) 0.0787(4) 0.051(3) Uani 0.425(11) 1 d . . P A 2
H20D H 0.484630 0.553667 0.047138 0.076 Uiso 0.425(11) 1 calc R U P A 2
H20E H 0.612965 0.544990 0.094560 0.076 Uiso 0.425(11) 1 calc R U P A 2
H20F H 0.429270 0.534292 0.099768 0.076 Uiso 0.425(11) 1 calc R U P A 2
C21 C 0.3728(5) 0.3740(4) 0.40357(16) 0.0440(10) Uani 1 1 d . . . . .
C22 C 0.4635(5) 0.2977(4) 0.41280(15) 0.0422(10) Uani 1 1 d . . . . .
C23 C 0.7165(5) 0.2233(4) 0.47297(17) 0.0451(10) Uani 1 1 d . . . . .
H23A H 0.735760 0.181264 0.445901 0.068 Uiso 1 1 calc R U . . .
H23B H 0.755807 0.193066 0.504246 0.068 Uiso 1 1 calc R U . . .
H23C H 0.771572 0.283683 0.470028 0.068 Uiso 1 1 calc R U . . .
C24 C 0.3593(8) 0.5554(5) 0.4411(2) 0.0739(18) Uani 1 1 d . . . . .
H24A H 0.332662 0.576819 0.407207 0.111 Uiso 1 1 calc R U . . .
H24B H 0.474259 0.554979 0.449522 0.111 Uiso 1 1 calc R U . . .
H24C H 0.312341 0.598612 0.463215 0.111 Uiso 1 1 calc R U . . .
Cl1S Cl 1.08748(18) 0.21096(12) 0.42298(6) 0.0517(4) Uani 0.75 1 d . . P B .
Cl2S Cl 1.0617(12) 0.0054(4) 0.4437(3) 0.080(3) Uani 0.379(11) 1 d . . P B 1
Cl3S Cl 0.9589(12) 0.0223(3) 0.4210(3) 0.073(2) Uani 0.371(11) 1 d . . P B 2
C1S C 1.1013(10) 0.1143(5) 0.4603(5) 0.089(3) Uani 0.75 1 d . . P . .
H1SC H 1.063638 0.128527 0.492145 0.107 Uiso 0.371(11) 1 calc R U P B 2
H1SD H 1.210961 0.090206 0.466159 0.107 Uiso 0.371(11) 1 calc R U P B 2
H1SA H 1.211396 0.113637 0.476612 0.107 Uiso 0.379(11) 1 calc R U P B 1
H1SB H 1.034103 0.128358 0.486261 0.107 Uiso 0.379(11) 1 calc R U P B 1

loop_
_atom_site_aniso_label
_atom_site_aniso_U_11
_atom_site_aniso_U_22
_atom_site_aniso_U_33
_atom_site_aniso_U_23
_atom_site_aniso_U_13
_atom_site_aniso_U_12
S1 0.0341(5) 0.0515(6) 0.0291(5) 0.0005(4) 0.0054(4) -0.0152(4)
S2 0.0400(5) 0.0537(6) 0.0305(5) 0.0033(4) 0.0101(4) 0.0083(4)
S3 0.0382(5) 0.0385(5) 0.0367(5) 0.0026(4) 0.0079(4) 0.0031(4)
S4 0.0432(6) 0.0588(7) 0.0424(6) -0.0092(5) 0.0140(4) 0.0072(5)
S5 0.067(2) 0.077(3) 0.0390(14) 0.0231(17) 0.0266(14) 0.017(2)
S5A 0.050(2) 0.042(2) 0.0282(12) -0.0002(11) 0.0084(11) -0.0019(15)
S6 0.0343(5) 0.0678(7) 0.0336(5) 0.0029(5) 0.0084(4) 0.0096(5)
S7 0.0420(5) 0.0568(6) 0.0297(5) -0.0006(4) 0.0071(4) 0.0013(5)
S8 0.0376(5) 0.0896(9) 0.0293(5) 0.0051(5) 0.0089(4) 0.0036(5)
S9 0.0425(6) 0.0951(10) 0.0401(6) -0.0033(6) 0.0182(5) 0.0199(6)
O1 0.059(2) 0.0443(18) 0.069(2) 0.0025(16) 0.0177(17) -0.0201(16)
O2 0.0391(17) 0.062(2) 0.057(2) -0.0073(16) 0.0193(14) -0.0119(15)
O3 0.096(3) 0.048(2) 0.049(2) -0.0150(16) 0.0194(19) -0.0132(19)
O4 0.0504(19) 0.077(2) 0.0361(16) -0.0080(16) 0.0045(14) -0.0246(17)
N1 0.045(2) 0.042(2) 0.0400(18) -0.0070(15) 0.0182(15) -0.0157(16)
N2 0.054(2) 0.054(2) 0.0321(17) -0.0071(16) 0.0147(16) -0.0175(18)
C1 0.0323(18) 0.0371(19) 0.0279(17) 0.0008(15) 0.0088(14) -0.0082(15)
C2 0.037(2) 0.038(2) 0.0317(19) -0.0047(16) 0.0102(15) -0.0020(16)
C3 0.0316(18) 0.043(2) 0.0330(19) -0.0019(16) 0.0108(15) -0.0050(16)
C4 0.0281(18) 0.050(2) 0.0299(18) -0.0019(16) 0.0088(14) -0.0059(16)
C5 0.0362(19) 0.039(2) 0.0304(18) -0.0087(15) 0.0109(15) -0.0079(16)
C6 0.036(2) 0.038(2) 0.044(2) -0.0057(17) 0.0129(16) -0.0027(16)
C7 0.044(2) 0.0319(19) 0.048(2) -0.0034(17) 0.0144(18) -0.0032(17)
C8 0.037(2) 0.0343(19) 0.0352(19) -0.0089(15) 0.0158(15) -0.0125(16)
C9 0.034(2) 0.049(2) 0.037(2) 0.0001(18) 0.0028(16) -0.0085(18)
C10 0.049(2) 0.041(2) 0.034(2) 0.0030(17) 0.0065(17) -0.0106(18)
C11 0.0338(19) 0.046(2) 0.0298(18) -0.0044(16) 0.0121(15) -0.0068(16)
C12 0.0293(18) 0.043(2) 0.044(2) -0.0047(18) 0.0091(16) -0.0007(16)
C13 0.0295(18) 0.050(2) 0.041(2) -0.0049(18) 0.0041(16) -0.0021(17)
C14 0.040(2) 0.042(2) 0.0266(17) -0.0044(15) 0.0087(15) -0.0098(17)
C15 0.051(2) 0.038(2) 0.042(2) -0.0016(18) 0.0069(19) -0.0004(19)
C16 0.042(2) 0.052(2) 0.032(2) 0.0011(18) 0.0012(16) -0.0041(19)
C17 0.045(2) 0.050(2) 0.0306(19) 0.0001(17) 0.0100(16) 0.0044(19)
C18 0.0352(19) 0.039(2) 0.0324(19) -0.0056(16) 0.0060(15) -0.0024(16)
C19 0.041(3) 0.138(6) 0.080(4) -0.049(4) 0.017(3) -0.003(3)
C20 0.073(7) 0.074(7) 0.054(5) 0.028(5) 0.016(5) 0.010(5)
C20A 0.070(8) 0.045(6) 0.039(6) 0.004(4) 0.014(5) 0.006(5)
C21 0.0287(19) 0.071(3) 0.034(2) 0.001(2) 0.0119(15) 0.0032(19)
C22 0.0294(19) 0.067(3) 0.032(2) -0.0029(19) 0.0097(15) 0.0004(19)
C23 0.036(2) 0.061(3) 0.038(2) 0.000(2) 0.0009(17) -0.0009(19)
C24 0.085(4) 0.085(4) 0.054(3) -0.009(3) 0.017(3) 0.032(4)
Cl1S 0.0418(7) 0.0644(9) 0.0518(8) -0.0039(7) 0.0168(6) -0.0024(7)
Cl2S 0.108(6) 0.050(2) 0.090(4) -0.029(3) 0.043(4) -0.025(3)
Cl3S 0.102(6) 0.046(2) 0.077(4) -0.0054(19) 0.039(4) -0.003(2)
C1S 0.049(4) 0.045(4) 0.180(11) -0.011(5) 0.044(6) 0.003(3)

loop_
_atom_type_symbol
_atom_type_description
_atom_type_scat_dispersion_real
_atom_type_scat_dispersion_imag
_atom_type_scat_source
C C 0.0181 0.0091 'International Tables Vol C Tables 4.2.6.8 and 6.1.1.4'
H H 0.0000 0.0000 'International Tables Vol C Tables 4.2.6.8 and 6.1.1.4'
Cl Cl 0.3639 0.7018 'International Tables Vol C Tables 4.2.6.8 and 6.1.1.4'
N N 0.0311 0.0180 'International Tables Vol C Tables 4.2.6.8 and 6.1.1.4'
O O 0.0492 0.0322 'International Tables Vol C Tables 4.2.6.8 and 6.1.1.4'
S S 0.3331 0.5567 'International Tables Vol C Tables 4.2.6.8 and 6.1.1.4'

loop_
_exptl_crystal_face_index_h
_exptl_crystal_face_index_k
_exptl_crystal_face_index_l
_exptl_crystal_face_perp_dist
-2 -1 -2 0.1216
-5 -3 3 0.1167
-5 5 3 0.0864
-1 1 18 0.0112
0 -6 13 0.0243
0 -9 -1 0.0396
1 -5 -15 0.0294
-3 6 -8 0.0716
4 -6 -8 0.0857
5 -3 0 0.1017
0 9 2 0.0291
1 1 -18 0.0208

loop_
_geom_angle_atom_site_label_1
_geom_angle_atom_site_label_2
_geom_angle_atom_site_label_3
_geom_angle
_geom_angle_site_symmetry_1
_geom_angle_site_symmetry_3
_geom_angle_publ_flag
C1 S1 C4 95.72(17) . . ?
C17 S2 C1 95.47(19) . . ?
C18 S3 C1 96.20(18) . . ?
C18 S4 C19 101.2(2) . . ?
C20 S5 C17 100.6(4) . . ?
C17 S5A C20A 97.0(4) . . ?
C21 S6 C4 96.17(19) . . ?
C22 S7 C4 95.8(2) . . ?
C22 S8 C23 101.4(2) . . ?
C21 S9 C24 102.0(3) . . ?
O1 N1 O2 123.8(4) . . ?
O1 N1 C8 117.8(4) . . ?
O2 N1 C8 118.3(4) . . ?
O3 N2 C14 117.3(4) . . ?
O4 N2 O3 124.6(4) . . ?
O4 N2 C14 118.1(4) . . ?
S1 C1 S2 106.89(19) . . ?
S1 C1 S3 110.6(2) . . ?
S3 C1 S2 105.96(19) . . ?
C2 C1 S1 103.9(2) . . ?
C2 C1 S2 111.7(3) . . ?
C2 C1 S3 117.5(3) . . ?
C1 C2 H2 107.8 . . ?
C3 C2 C1 106.0(3) . . ?
C3 C2 H2 107.8 . . ?
C3 C2 C5 113.1(3) . . ?
C5 C2 C1 114.1(3) . . ?
C5 C2 H2 107.8 . . ?
C2 C3 H3 107.6 . . ?
C2 C3 C4 106.0(3) . . ?
C4 C3 H3 107.6 . . ?
C11 C3 C2 113.7(3) . . ?
C11 C3 H3 107.6 . . ?
C11 C3 C4 114.1(3) . . ?
S1 C4 S7 109.4(2) . . ?
S6 C4 S1 108.6(2) . . ?
S6 C4 S7 105.67(19) . . ?
C3 C4 S1 105.4(3) . . ?
C3 C4 S6 118.1(3) . . ?
C3 C4 S7 109.5(3) . . ?
C6 C5 C2 117.5(4) . . ?
C6 C5 C10 119.5(4) . . ?
C10 C5 C2 123.0(4) . . ?
C5 C6 H6 119.6 . . ?
C7 C6 C5 120.7(4) . . ?
C7 C6 H6 119.6 . . ?
C6 C7 H7 120.7 . . ?
C6 C7 C8 118.6(4) . . ?
C8 C7 H7 120.7 . . ?
C7 C8 N1 118.5(4) . . ?
C9 C8 N1 119.2(4) . . ?
C9 C8 C7 122.3(4) . . ?
C8 C9 H9 120.9 . . ?
C8 C9 C10 118.3(4) . . ?
C10 C9 H9 120.9 . . ?
C5 C10 C9 120.5(4) . . ?
C5 C10 H10 119.7 . . ?
C9 C10 H10 119.7 . . ?
C12 C11 C3 118.0(4) . . ?
C12 C11 C16 119.0(4) . . ?
C16 C11 C3 122.9(4) . . ?
C11 C12 H12 119.4 . . ?
C13 C12 C11 121.2(4) . . ?
C13 C12 H12 119.4 . . ?
C12 C13 H13 120.7 . . ?
C12 C13 C14 118.7(4) . . ?
C14 C13 H13 120.7 . . ?
C13 C14 N2 118.4(4) . . ?
C15 C14 N2 119.6(4) . . ?
C15 C14 C13 121.9(4) . . ?
C14 C15 H15 120.8 . . ?
C14 C15 C16 118.4(4) . . ?
C16 C15 H15 120.8 . . ?
C11 C16 C15 120.8(4) . . ?
C11 C16 H16 119.6 . . ?
C15 C16 H16 119.6 . . ?
S2 C17 S5 120.1(3) . . ?
S5A C17 S2 114.6(3) . . ?
C18 C17 S2 116.8(3) . . ?
C18 C17 S5 122.5(3) . . ?
C18 C17 S5A 125.8(3) . . ?
S4 C18 S3 118.9(2) . . ?
C17 C18 S3 116.2(3) . . ?
C17 C18 S4 124.7(3) . . ?
S4 C19 H19A 109.5 . . ?
S4 C19 H19B 109.5 . . ?
S4 C19 H19C 109.5 . . ?
H19A C19 H19B 109.5 . . ?
H19A C19 H19C 109.5 . . ?
H19B C19 H19C 109.5 . . ?
S5 C20 H20A 109.5 . . ?
S5 C20 H20B 109.5 . . ?
S5 C20 H20C 109.5 . . ?
H20A C20 H20B 109.5 . . ?
H20A C20 H20C 109.5 . . ?
H20B C20 H20C 109.5 . . ?
S5A C20A H20D 109.5 . . ?
S5A C20A H20E 109.5 . . ?
S5A C20A H20F 109.5 . . ?
H20D C20A H20E 109.5 . . ?
H20D C20A H20F 109.5 . . ?
H20E C20A H20F 109.5 . . ?
S9 C21 S6 118.2(3) . . ?
C22 C21 S6 116.3(3) . . ?
C22 C21 S9 124.9(3) . . ?
S8 C22 S7 117.5(3) . . ?
C21 C22 S7 117.2(3) . . ?
C21 C22 S8 124.5(3) . . ?
S8 C23 H23A 109.5 . . ?
S8 C23 H23B 109.5 . . ?
S8 C23 H23C 109.5 . . ?
H23A C23 H23B 109.5 . . ?
H23A C23 H23C 109.5 . . ?
H23B C23 H23C 109.5 . . ?
S9 C24 H24A 109.5 . . ?
S9 C24 H24B 109.5 . . ?
S9 C24 H24C 109.5 . . ?
H24A C24 H24B 109.5 . . ?
H24A C24 H24C 109.5 . . ?
H24B C24 H24C 109.5 . . ?
Cl1S C1S Cl3S 101.5(7) . . ?
Cl1S C1S H1SC 111.5 . . ?
Cl1S C1S H1SD 111.5 . . ?
Cl1S C1S H1SA 105.8 . . ?
Cl1S C1S H1SB 105.8 . . ?
Cl2S C1S Cl1S 126.2(9) . . ?
Cl2S C1S H1SA 105.8 . . ?
Cl2S C1S H1SB 105.8 . . ?
Cl3S C1S H1SC 111.5 . . ?
Cl3S C1S H1SD 111.5 . . ?
H1SC C1S H1SD 109.3 . . ?
H1SA C1S H1SB 106.2 . . ?

loop_
_geom_bond_atom_site_label_1
_geom_bond_atom_site_label_2
_geom_bond_distance
_geom_bond_site_symmetry_2
_geom_bond_publ_flag
S1 C1 1.817(4) . ?
S1 C4 1.829(4) . ?
S2 C1 1.833(4) . ?
S2 C17 1.765(4) . ?
S3 C1 1.821(4) . ?
S3 C18 1.760(4) . ?
S4 C18 1.740(4) . ?
S4 C19 1.787(6) . ?
S5 C17 1.798(5) . ?
S5 C20 1.780(11) . ?
S5A C17 1.730(5) . ?
S5A C20A 1.796(13) . ?
S6 C4 1.821(4) . ?
S6 C21 1.770(4) . ?
S7 C4 1.841(4) . ?
S7 C22 1.758(4) . ?
S8 C22 1.752(5) . ?
S8 C23 1.813(5) . ?
S9 C21 1.749(4) . ?
S9 C24 1.803(8) . ?
O1 N1 1.217(5) . ?
O2 N1 1.228(5) . ?
O3 N2 1.236(6) . ?
O4 N2 1.229(5) . ?
N1 C8 1.474(5) . ?
N2 C14 1.468(5) . ?
C1 C2 1.545(5) . ?
C2 H2 1.0000 . ?
C2 C3 1.525(6) . ?
C2 C5 1.534(5) . ?
C3 H3 1.0000 . ?
C3 C4 1.551(5) . ?
C3 C11 1.515(6) . ?
C5 C6 1.385(6) . ?
C5 C10 1.392(6) . ?
C6 H6 0.9500 . ?
C6 C7 1.381(6) . ?
C7 H7 0.9500 . ?
C7 C8 1.392(6) . ?
C8 C9 1.368(6) . ?
C9 H9 0.9500 . ?
C9 C10 1.400(6) . ?
C10 H10 0.9500 . ?
C11 C12 1.386(6) . ?
C11 C16 1.390(6) . ?
C12 H12 0.9500 . ?
C12 C13 1.380(6) . ?
C13 H13 0.9500 . ?
C13 C14 1.385(6) . ?
C14 C15 1.377(6) . ?
C15 H15 0.9500 . ?
C15 C16 1.397(6) . ?
C16 H16 0.9500 . ?
C17 C18 1.347(6) . ?
C19 H19A 0.9800 . ?
C19 H19B 0.9800 . ?
C19 H19C 0.9800 . ?
C20 H20A 0.9800 . ?
C20 H20B 0.9800 . ?
C20 H20C 0.9800 . ?
C20A H20D 0.9800 . ?
C20A H20E 0.9800 . ?
C20A H20F 0.9800 . ?
C21 C22 1.330(7) . ?
C23 H23A 0.9800 . ?
C23 H23B 0.9800 . ?
C23 H23C 0.9800 . ?
C24 H24A 0.9800 . ?
C24 H24B 0.9800 . ?
C24 H24C 0.9800 . ?
Cl1S C1S 1.699(10) . ?
Cl2S C1S 1.623(9) . ?
Cl3S C1S 1.999(13) . ?
C1S H1SC 0.9900 . ?
C1S H1SD 0.9900 . ?
C1S H1SA 0.9900 . ?
C1S H1SB 0.9900 . ?

loop_
_geom_torsion_atom_site_label_1
_geom_torsion_atom_site_label_2
_geom_torsion_atom_site_label_3
_geom_torsion_atom_site_label_4
_geom_torsion
_geom_torsion_site_symmetry_1
_geom_torsion_site_symmetry_2
_geom_torsion_site_symmetry_3
_geom_torsion_site_symmetry_4
_geom_torsion_publ_flag
S1 C1 C2 C3 43.1(3) . . . . ?
S1 C1 C2 C5 168.2(3) . . . . ?
S2 C1 C2 C3 158.0(3) . . . . ?
S2 C1 C2 C5 -77.0(4) . . . . ?
S2 C17 C18 S3 -0.6(5) . . . . ?
S2 C17 C18 S4 173.1(2) . . . . ?
S3 C1 C2 C3 -79.3(3) . . . . ?
S3 C1 C2 C5 45.8(4) . . . . ?
S5 C17 C18 S3 170.2(4) . . . . ?
S5 C17 C18 S4 -16.1(6) . . . . ?
S5A C17 C18 S3 -160.2(4) . . . . ?
S5A C17 C18 S4 13.5(7) . . . . ?
S6 C21 C22 S7 0.6(5) . . . . ?
S6 C21 C22 S8 -168.9(3) . . . . ?
S9 C21 C22 S7 170.9(3) . . . . ?
S9 C21 C22 S8 1.4(6) . . . . ?
O1 N1 C8 C7 15.2(6) . . . . ?
O1 N1 C8 C9 -164.0(4) . . . . ?
O2 N1 C8 C7 -167.2(4) . . . . ?
O2 N1 C8 C9 13.7(6) . . . . ?
O3 N2 C14 C13 -179.2(4) . . . . ?
O3 N2 C14 C15 3.8(6) . . . . ?
O4 N2 C14 C13 2.1(6) . . . . ?
O4 N2 C14 C15 -174.9(4) . . . . ?
N1 C8 C9 C10 176.5(4) . . . . ?
N2 C14 C15 C16 176.1(4) . . . . ?
C1 S1 C4 S6 119.3(2) . . . . ?
C1 S1 C4 S7 -125.8(2) . . . . ?
C1 S1 C4 C3 -8.2(3) . . . . ?
C1 S2 C17 S5 -152.0(4) . . . . ?
C1 S2 C17 S5A -179.1(3) . . . . ?
C1 S2 C17 C18 19.0(4) . . . . ?
C1 S3 C18 S4 167.6(2) . . . . ?
C1 S3 C18 C17 -18.3(4) . . . . ?
C1 C2 C3 C4 -51.1(4) . . . . ?
C1 C2 C3 C11 -177.2(3) . . . . ?
C1 C2 C5 C6 92.6(4) . . . . ?
C1 C2 C5 C10 -90.3(5) . . . . ?
C2 C3 C4 S1 34.5(4) . . . . ?
C2 C3 C4 S6 -87.0(4) . . . . ?
C2 C3 C4 S7 152.1(3) . . . . ?
C2 C3 C11 C12 -140.9(4) . . . . ?
C2 C3 C11 C16 35.5(5) . . . . ?
C2 C5 C6 C7 175.4(4) . . . . ?
C2 C5 C10 C9 -176.7(4) . . . . ?
C3 C2 C5 C6 -146.2(4) . . . . ?
C3 C2 C5 C10 31.0(5) . . . . ?
C3 C11 C12 C13 176.7(4) . . . . ?
C3 C11 C16 C15 -177.1(4) . . . . ?
C4 S1 C1 S2 -137.9(2) . . . . ?
C4 S1 C1 S3 107.2(2) . . . . ?
C4 S1 C1 C2 -19.7(3) . . . . ?
C4 S6 C21 S9 170.3(3) . . . . ?
C4 S6 C21 C22 -18.8(4) . . . . ?
C4 S7 C22 S8 -172.1(3) . . . . ?
C4 S7 C22 C21 17.6(4) . . . . ?
C4 C3 C11 C12 97.4(4) . . . . ?
C4 C3 C11 C16 -86.2(5) . . . . ?
C5 C2 C3 C4 -176.7(3) . . . . ?
C5 C2 C3 C11 57.1(4) . . . . ?
C5 C6 C7 C8 1.0(6) . . . . ?
C6 C5 C10 C9 0.4(6) . . . . ?
C6 C7 C8 N1 -177.9(4) . . . . ?
C6 C7 C8 C9 1.2(6) . . . . ?
C7 C8 C9 C10 -2.6(6) . . . . ?
C8 C9 C10 C5 1.7(6) . . . . ?
C10 C5 C6 C7 -1.8(6) . . . . ?
C11 C3 C4 S1 160.4(3) . . . . ?
C11 C3 C4 S6 38.9(5) . . . . ?
C11 C3 C4 S7 -82.0(4) . . . . ?
C11 C12 C13 C14 0.2(6) . . . . ?
C12 C11 C16 C15 -0.7(6) . . . . ?
C12 C13 C14 N2 -176.7(4) . . . . ?
C12 C13 C14 C15 0.2(6) . . . . ?
C13 C14 C15 C16 -0.8(7) . . . . ?
C14 C15 C16 C11 1.1(7) . . . . ?
C16 C11 C12 C13 0.1(6) . . . . ?
C17 S2 C1 S1 -146.4(2) . . . . ?
C17 S2 C1 S3 -28.5(2) . . . . ?
C17 S2 C1 C2 100.6(3) . . . . ?
C18 S3 C1 S1 143.8(2) . . . . ?
C18 S3 C1 S2 28.4(2) . . . . ?
C18 S3 C1 C2 -97.2(3) . . . . ?
C19 S4 C18 S3 -64.0(4) . . . . ?
C19 S4 C18 C17 122.4(5) . . . . ?
C20 S5 C17 S2 -25.7(7) . . . . ?
C20 S5 C17 C18 163.8(6) . . . . ?
C20A S5A C17 S2 68.0(6) . . . . ?
C20A S5A C17 C18 -132.1(6) . . . . ?
C21 S6 C4 S1 145.0(2) . . . . ?
C21 S6 C4 S7 27.6(2) . . . . ?
C21 S6 C4 C3 -95.2(3) . . . . ?
C22 S7 C4 S1 -144.1(2) . . . . ?
C22 S7 C4 S6 -27.3(2) . . . . ?
C22 S7 C4 C3 100.9(3) . . . . ?
C23 S8 C22 S7 54.6(3) . . . . ?
C23 S8 C22 C21 -136.0(4) . . . . ?
C24 S9 C21 S6 -66.9(4) . . . . ?
C24 S9 C21 C22 123.1(5) . . . . ?

loop_
_exptl_oxdiff_crystal_face_indexfrac_h
_exptl_oxdiff_crystal_face_indexfrac_k
_exptl_oxdiff_crystal_face_indexfrac_l
_exptl_oxdiff_crystal_face_x
_exptl_oxdiff_crystal_face_y
_exptl_oxdiff_crystal_face_z
-2.0013 -1.0019 -2.0001 0.0398 0.2595 -0.3136
-5.3070 -2.5927 3.1856 -0.3127 0.4535 -0.8346
-4.6744 4.8500 3.3389 -0.5610 0.8162 -0.1382
-0.5111 0.8056 17.7611 -0.9239 -0.3826 -0.0090
-0.1908 -6.0838 13.2647 -0.4378 -0.7155 -0.5444
0.0406 -9.1221 -0.7370 0.3698 -0.5367 -0.7585
0.5008 -4.7471 -15.2338 0.9429 0.0745 -0.3247
-3.0887 5.9346 -7.9174 0.0262 0.9888 0.1471
3.7632 -5.7104 -8.3092 0.7928 -0.6085 -0.0345
5.2811 -2.5915 -0.1473 0.3511 -0.8492 0.3945
0.1346 9.0771 1.7985 -0.4119 0.4810 0.7739
0.6439 0.9344 -17.7464 0.8662 0.4700 0.1700
